data_1000303
loop_
_publ_author_name
'Lacorre, P'
'Torrance, J B'
'Pannetier, J'
'Nazzal, A I'
'Wang, P W'
'Huang, T C'

_publ_section_title
;
Synthesis, crystal structure and properties of metallic PrNiO~3~:
comparison with metallic NdNiO~3~ and semiconducting SmNiO~3~
;
_journal_coden_ASTM JSSCBI
_journal_name_full 'Journal of Solid State Chemistry'
_journal_page_first 225
_journal_page_last 237
_journal_paper_doi 10.1016/0022-4596(91)90077-U
_journal_volume 91
_journal_year 1991
_chemical_formula_structural 'Nd Ni O3'
_chemical_formula_sum 'Nd Ni O3'
_chemical_name_systematic 'Neodymium nickel(III) oxide'
_space_group_IT_number 62
_symmetry_cell_setting orthorhombic
_symmetry_Int_Tables_number 62
_symmetry_space_group_name_Hall '-P 2c 2ab'
_symmetry_space_group_name_H-M 'P b n m'
_cell_angle_alpha 90
_cell_angle_beta 90
_cell_angle_gamma 90
_cell_formula_units_Z 4
_cell_length_a 5.3888(2)
_cell_length_b 5.3845(1)
_cell_length_c 7.6127(2)
_cell_volume 220.9
_refine_ls_R_factor_all 0.043
_cod_database_code 1000303

loop_
_symmetry_equiv_pos_as_xyz
x,y,z
1/2-x,1/2+y,1/2-z
-x,-y,1/2+z
1/2+x,1/2-y,-z
-x,-y,-z
1/2+x,1/2-y,1/2+z
x,y,1/2-z
1/2-x,1/2+y,z

loop_
_atom_site_label
_atom_site_type_symbol
_atom_site_symmetry_multiplicity
_atom_site_Wyckoff_symbol
_atom_site_fract_x
_atom_site_fract_y
_atom_site_fract_z
_atom_site_occupancy
_atom_site_attached_hydrogens
_atom_site_calc_flag
Nd1 Nd3+ 4 c 0.9935(3) 0.0359(1) 0.25 1. 0 d
Ni1 Ni3+ 4 b 0.5 0. 0. 1. 0 d
O1 O2- 4 c 0.0743(29) 0.4930(14) 0.25 1. 0 d
O2 O2- 8 d 0.714(2) 0.2879(19) 0.0332(14) 1. 0 d

loop_
_atom_type_symbol
_atom_type_oxidation_number
Nd3+ 3.000
Ni3+ 3.000
O2- -2.000
